data_4310400
loop_
_publ_author_name
'Hershel Jude'
'Jeanette A. Krause Bauer'
'William B. Connick'

_publ_contact_author_address
;     Department of Chemistry
      University of Cincinnati
      Cincinnati, OH 45221-0172 USA
;
_publ_contact_author_email bill.connick@uc.edu
_publ_contact_author_fax '513 556 9239'
_publ_contact_author_name 'Dr. William B. Connick'
_publ_contact_author_phone '513 556 0148'
_publ_section_title
;
 Tuning the Electronic Structures of Platinum(II) Complexes with a
 Cyclometalating Aryldiamine Ligand
;
_journal_name_full 'Inorganic Chemistry'
_journal_page_first 725
_journal_page_last 733
_journal_paper_doi 10.1021/ic0346329
_journal_volume 43
_journal_year 2004
_chemical_formula_moiety 'C29 H36 N3 Pt, C, F3 S O3'
_chemical_formula_sum 'C30 H36 F3 N3 O3 Pt S'
_chemical_formula_weight 770.77
_chemical_name_systematic
; 
 ? 
;
_space_group_IT_number 14
_symmetry_cell_setting monoclinic
_symmetry_space_group_name_Hall '-P 2ybc'
_symmetry_space_group_name_H-M 'P 1 21/c 1'
_atom_sites_solution_hydrogens geom
_atom_sites_solution_primary direct
_atom_sites_solution_secondary difmap
_audit_creation_method SHELXL
_cell_angle_alpha 90.00
_cell_angle_beta 92.559(7)
_cell_angle_gamma 90.00
_cell_formula_units_Z 4
_cell_length_a 15.550(2)
_cell_length_b 9.7386(11)
_cell_length_c 18.965(3)
_cell_measurement_reflns_used 8192
_cell_measurement_temperature 150(2)
_cell_measurement_theta_max 28.28
_cell_measurement_theta_min 2.47
_cell_volume 2869.1(7)
_computing_cell_refinement 'Bruker SAINT v5.A06'
_computing_data_collection 'Bruker SMART v5.051'
_computing_data_reduction 'Bruker SAINT v5/A06'
_computing_molecular_graphics 'Bruker SHELXTL v5.03'
_computing_publication_material 'Bruker SHELXTL v5.03'
_computing_structure_refinement 'Bruker SHELXTL v5.03'
_computing_structure_solution 'Bruker SHELXTL v5.03'
_diffrn_ambient_temperature 150(2)
_diffrn_measurement_device 'SMART 1K Platform CCD'
_diffrn_measurement_method \wscans
_diffrn_radiation_monochromator graphite
_diffrn_radiation_source 'fine-focus sealed tube'
_diffrn_radiation_type MoK\a
_diffrn_radiation_wavelength 0.71073
_diffrn_reflns_av_R_equivalents 0.0416
_diffrn_reflns_av_sigmaI/netI 0.0483
_diffrn_reflns_limit_h_max 20
_diffrn_reflns_limit_h_min -19
_diffrn_reflns_limit_k_max 11
_diffrn_reflns_limit_k_min -12
_diffrn_reflns_limit_l_max 25
_diffrn_reflns_limit_l_min -23
_diffrn_reflns_number 18166
_diffrn_reflns_theta_max 28.28
_diffrn_reflns_theta_min 2.47
_diffrn_standards_decay_% 0
_diffrn_standards_number 0
_exptl_absorpt_coefficient_mu 5.020
_exptl_absorpt_correction_T_max 0.8233
_exptl_absorpt_correction_T_min 0.2387
_exptl_absorpt_correction_type multi-scan
_exptl_absorpt_process_details 'Sheldrick, SADABS'
_exptl_crystal_colour colorless
_exptl_crystal_density_diffrn 1.784
_exptl_crystal_density_method 'not measured'
_exptl_crystal_description plate
_exptl_crystal_F_000 1528
_exptl_crystal_size_max 0.40
_exptl_crystal_size_mid 0.10
_exptl_crystal_size_min 0.04
_refine_diff_density_max 1.042
_refine_diff_density_min -0.760
_refine_diff_density_rms 0.117
_refine_ls_extinction_method none
_refine_ls_goodness_of_fit_ref 0.961
_refine_ls_hydrogen_treatment constr
_refine_ls_matrix_type full
_refine_ls_number_parameters 370
_refine_ls_number_reflns 7015
_refine_ls_number_restraints 0
_refine_ls_restrained_S_all 1.017
_refine_ls_R_factor_all 0.0430
_refine_ls_R_factor_gt 0.0273
_refine_ls_shift/su_max -0.003
_refine_ls_shift/su_mean 0.000
_refine_ls_structure_factor_coef Fsqd
_refine_ls_weighting_details 'calc w=1/[\s^2^(Fo^2^)+(0.0256P)^2^+0.0000P] where P=(Fo^2^+2Fc^2^)/3'
_refine_ls_weighting_scheme calc
_refine_ls_wR_factor_gt 0.0528
_refine_ls_wR_factor_ref 0.0566
_reflns_number_gt 5536
_reflns_number_total 7016
_reflns_threshold_expression >2\s(I)
_cod_data_source_file ic0346329si20030606_105005_3.cif
_cod_data_source_block 3
_cod_depositor_comments
;
The following automatic conversions were performed:
'_symmetry_cell_setting' value 'Monoclinic' changed to 'monoclinic'
according to '/home/saulius/struct/CIF-dictionaries/cif_core.dic'
dictionary named 'cif_core.dic' version 2.4.1 from 2010-06-29.

Automatic conversion script
Id: cif_fix_enum 1527 2010-12-29 10:47:43Z saulius 
;
_cod_original_cell_volume 2869.1(6)
_cod_original_sg_symbol_H-M 'P 21/c'
_cod_database_code 4310400

loop_
_symmetry_equiv_pos_as_xyz
'x, y, z'
'-x, y+1/2, -z+1/2'
'-x, -y, -z'
'x, -y-1/2, z-1/2'

loop_
_atom_site_aniso_label
_atom_site_aniso_U_11
_atom_site_aniso_U_22
_atom_site_aniso_U_33
_atom_site_aniso_U_23
_atom_site_aniso_U_13
_atom_site_aniso_U_12
Pt 0.01553(6) 0.01662(7) 0.01483(6) 0.00179(6) 0.00034(4) 0.00095(6)
N1 0.0198(14) 0.019(2) 0.0135(14) 0.0014(12) 0.0007(11) 0.0020(12)
N2 0.0167(13) 0.018(2) 0.0151(14) -0.0002(11) -0.0002(11) 0.0020(11)
N3 0.0162(13) 0.018(2) 0.024(2) -0.0004(12) -0.0001(12) 0.0012(11)
C1 0.020(2) 0.023(2) 0.014(2) 0.0025(14) -0.0001(13) 0.0083(14)
C2 0.023(2) 0.019(2) 0.014(2) -0.0011(14) -0.0012(13) 0.0012(15)
C3 0.036(2) 0.019(2) 0.020(2) 0.0033(14) 0.001(2) 0.001(2)
C4 0.035(2) 0.021(2) 0.020(2) 0.0020(15) -0.004(2) 0.010(2)
C5 0.021(2) 0.036(2) 0.019(2) 0.002(2) -0.0008(14) 0.007(2)
C6 0.022(2) 0.024(2) 0.015(2) 0.0013(14) 0.0016(13) 0.0048(15)
C7 0.020(2) 0.029(2) 0.014(2) 0.0065(15) -0.0038(13) 0.0013(15)
C8 0.022(2) 0.021(2) 0.014(2) 0.0000(13) -0.0004(13) 0.0020(14)
C9 0.022(2) 0.025(2) 0.016(2) 0.0017(15) 0.0043(14) 0.0008(15)
C10 0.020(2) 0.027(2) 0.026(2) 0.005(2) 0.0044(15) -0.003(2)
C11 0.023(2) 0.024(2) 0.029(2) -0.003(2) 0.004(2) -0.005(2)
C12 0.022(2) 0.024(2) 0.022(2) -0.003(2) 0.0027(14) 0.000(2)
C13 0.024(2) 0.014(2) 0.024(2) -0.0018(14) 0.0030(14) 0.0001(14)
C14 0.023(2) 0.020(2) 0.017(2) -0.0024(14) 0.0013(14) -0.0005(15)
C15 0.031(2) 0.023(2) 0.026(2) 0.000(2) 0.010(2) -0.001(2)
C16 0.022(2) 0.031(2) 0.043(2) 0.001(2) 0.010(2) 0.000(2)
C17 0.020(2) 0.028(2) 0.039(2) -0.002(2) -0.004(2) -0.004(2)
C18 0.022(2) 0.023(2) 0.022(2) 0.002(2) -0.0062(15) 0.001(2)
C19 0.020(2) 0.025(2) 0.019(2) -0.0025(14) 0.0026(14) 0.0004(15)
C20 0.024(2) 0.022(2) 0.016(2) 0.0051(14) -0.0041(14) -0.0037(15)
C21 0.019(2) 0.014(2) 0.024(2) 0.0031(13) -0.0004(14) -0.0052(13)
C22 0.024(2) 0.017(2) 0.025(2) -0.0019(14) 0.0023(15) -0.0007(14)
C23 0.023(2) 0.021(2) 0.018(2) 0.0013(14) 0.0007(14) -0.0017(15)
C24 0.020(2) 0.017(2) 0.028(2) 0.000(2) -0.0049(14) 0.0009(14)
C25 0.027(2) 0.026(2) 0.029(2) 0.001(2) 0.002(2) 0.001(2)
C26 0.042(2) 0.024(2) 0.039(2) 0.006(2) -0.008(2) -0.001(2)
C27 0.036(2) 0.024(2) 0.046(3) -0.009(2) -0.014(2) 0.011(2)
C28 0.028(2) 0.034(2) 0.034(2) -0.012(2) -0.003(2) 0.010(2)
C29 0.030(2) 0.024(2) 0.027(2) -0.007(2) -0.003(2) 0.000(2)
S1 0.0276(5) 0.0377(6) 0.0261(5) -0.0028(4) 0.0019(4) 0.0022(4)
O1 0.041(2) 0.114(3) 0.057(2) -0.035(2) -0.010(2) 0.044(2)
O2 0.047(2) 0.046(2) 0.025(2) -0.0077(13) -0.0038(13) -0.009(2)
O3 0.077(2) 0.051(2) 0.051(2) 0.021(2) 0.000(2) -0.014(2)
C30 0.048(3) 0.042(3) 0.027(2) 0.004(2) -0.005(2) -0.004(2)
F1 0.0309(13) 0.116(3) 0.045(2) -0.008(2) 0.0099(12) -0.001(2)
F2 0.062(2) 0.065(2) 0.0304(14) -0.0098(13) -0.0127(12) -0.004(2)
F3 0.125(3) 0.049(2) 0.065(2) 0.018(2) -0.032(2) -0.039(2)

loop_
_atom_site_label
_atom_site_type_symbol
_atom_site_fract_x
_atom_site_fract_y
_atom_site_fract_z
_atom_site_U_iso_or_equiv
_atom_site_thermal_displace_type
_atom_site_occupancy
_atom_site_calc_flag
_atom_site_refinement_flags
_atom_site_disorder_group
Pt Pt 0.870387(8) 0.073103(13) 0.365063(7) 0.01567(4) Uani 1 d . .
N1 N 0.9981(2) 0.1369(3) 0.35293(14) 0.0175(6) Uani 1 d . .
N2 N 0.7601(2) -0.0367(3) 0.39116(14) 0.0166(6) Uani 1 d . .
N3 N 0.8041(2) 0.2493(3) 0.32235(15) 0.0193(6) Uani 1 d . .
C1 C 0.9260(2) -0.0899(4) 0.4008(2) 0.0190(7) Uani 1 d . .
C2 C 0.8779(2) -0.2067(4) 0.4120(2) 0.0187(7) Uani 1 d . .
C3 C 0.9191(2) -0.3269(4) 0.4351(2) 0.0251(8) Uani 1 d . .
H3 H 0.8868(2) -0.4071(4) 0.4446(2) 0.030 Uiso 1 calc R .
C4 C 1.0085(2) -0.3270(4) 0.4441(2) 0.0254(8) Uani 1 d . .
H4 H 1.0371(2) -0.4097(4) 0.4577(2) 0.030 Uiso 1 calc R .
C5 C 1.0576(2) -0.2083(4) 0.4338(2) 0.0252(8) Uani 1 d . .
H5 H 1.1185(2) -0.2102(4) 0.4408(2) 0.030 Uiso 1 calc R .
C6 C 1.0157(2) -0.0877(4) 0.4131(2) 0.0203(7) Uani 1 d . .
C7 C 1.0533(2) 0.0530(4) 0.4058(2) 0.0213(8) Uani 1 d . .
H7A H 1.1127(2) 0.0458(4) 0.3895(2) 0.026 Uiso 1 calc R .
H7B H 1.0558(2) 0.0997(4) 0.4523(2) 0.026 Uiso 1 calc R .
C8 C 1.0239(2) 0.1056(4) 0.2791(2) 0.0188(7) Uani 1 d . .
H8A H 0.9837(2) 0.1527(4) 0.2451(2) 0.023 Uiso 1 calc R .
H8B H 1.0184(2) 0.0056(4) 0.2707(2) 0.023 Uiso 1 calc R .
C9 C 1.1157(2) 0.1496(4) 0.2647(2) 0.0212(7) Uani 1 d . .
H9A H 1.1567(2) 0.0906(4) 0.2922(2) 0.025 Uiso 1 calc R .
H9B H 1.1259(2) 0.1361(4) 0.2140(2) 0.025 Uiso 1 calc R .
C10 C 1.1327(2) 0.2992(4) 0.2841(2) 0.0242(8) Uani 1 d . .
H10A H 1.1019(2) 0.3591(4) 0.2491(2) 0.029 Uiso 1 calc R .
H10B H 1.1951(2) 0.3182(4) 0.2818(2) 0.029 Uiso 1 calc R .
C11 C 1.1037(2) 0.3342(4) 0.3576(2) 0.0252(8) Uani 1 d . .
H11A H 1.1075(2) 0.4347(4) 0.3652(2) 0.030 Uiso 1 calc R .
H11B H 1.1422(2) 0.2889(4) 0.3935(2) 0.030 Uiso 1 calc R .
C12 C 1.0113(2) 0.2866(4) 0.3661(2) 0.0229(8) Uani 1 d . .
H12A H 0.9944(2) 0.3081(4) 0.4146(2) 0.028 Uiso 1 calc R .
H12B H 0.9727(2) 0.3390(4) 0.3330(2) 0.028 Uiso 1 calc R .
C13 C 0.7829(2) -0.1892(3) 0.3937(2) 0.0205(7) Uani 1 d . .
H13A H 0.7490(2) -0.2358(3) 0.4296(2) 0.025 Uiso 1 calc R .
H13B H 0.7685(2) -0.2319(3) 0.3473(2) 0.025 Uiso 1 calc R .
C14 C 0.7373(2) 0.0105(4) 0.4638(2) 0.0198(7) Uani 1 d . .
H14A H 0.7308(2) 0.1117(4) 0.4631(2) 0.024 Uiso 1 calc R .
H14B H 0.7857(2) -0.0119(4) 0.4975(2) 0.024 Uiso 1 calc R .
C15 C 0.6552(2) -0.0528(4) 0.4904(2) 0.0265(8) Uani 1 d . .
H15A H 0.6646(2) -0.1519(4) 0.4994(2) 0.032 Uiso 1 calc R .
H15B H 0.6412(2) -0.0089(4) 0.5356(2) 0.032 Uiso 1 calc R .
C16 C 0.5798(2) -0.0344(4) 0.4372(2) 0.0318(9) Uani 1 d . .
H16A H 0.5294(2) -0.0856(4) 0.4533(2) 0.038 Uiso 1 calc R .
H16B H 0.5642(2) 0.0640(4) 0.4341(2) 0.038 Uiso 1 calc R .
C17 C 0.6026(2) -0.0858(4) 0.3649(2) 0.0291(8) Uani 1 d . .
H17A H 0.6121(2) -0.1863(4) 0.3667(2) 0.035 Uiso 1 calc R .
H17B H 0.5542(2) -0.0674(4) 0.3305(2) 0.035 Uiso 1 calc R .
C18 C 0.6831(2) -0.0152(4) 0.3410(2) 0.0227(8) Uani 1 d . .
H18A H 0.6968(2) -0.0505(4) 0.2939(2) 0.027 Uiso 1 calc R .
H18B H 0.6718(2) 0.0845(4) 0.3364(2) 0.027 Uiso 1 calc R .
C19 C 0.7810(2) 0.2578(4) 0.2533(2) 0.0214(8) Uani 1 d . .
H19A H 0.8032(2) 0.1919(4) 0.2220(2) 0.026 Uiso 1 calc R .
C20 C 0.7266(2) 0.3582(4) 0.2260(2) 0.0210(7) Uani 1 d . .
H20A H 0.7127(2) 0.3612(4) 0.1767(2) 0.025 Uiso 1 calc R .
C21 C 0.6915(2) 0.4560(3) 0.2710(2) 0.0190(7) Uani 1 d . .
C22 C 0.7173(2) 0.4476(4) 0.3423(2) 0.0222(8) Uani 1 d . .
H22A H 0.6960(2) 0.5121(4) 0.3748(2) 0.027 Uiso 1 calc R .
C23 C 0.7733(2) 0.3463(4) 0.3656(2) 0.0205(7) Uani 1 d . .
H23A H 0.7912(2) 0.3444(4) 0.4141(2) 0.025 Uiso 1 calc R .
C24 C 0.6282(2) 0.5584(4) 0.2434(2) 0.0221(7) Uani 1 d . .
C25 C 0.6378(2) 0.6257(4) 0.1793(2) 0.0272(8) Uani 1 d . .
H25A H 0.6877(2) 0.6089(4) 0.1534(2) 0.033 Uiso 1 calc R .
C26 C 0.5763(3) 0.7163(4) 0.1527(2) 0.0353(9) Uani 1 d . .
H26A H 0.5843(3) 0.7628(4) 0.1095(2) 0.042 Uiso 1 calc R .
C27 C 0.5030(3) 0.7387(4) 0.1895(2) 0.0356(10) Uani 1 d . .
H27A H 0.4594(3) 0.7982(4) 0.1705(2) 0.043 Uiso 1 calc R .
C28 C 0.4924(2) 0.6755(4) 0.2534(2) 0.0323(9) Uani 1 d . .
H28A H 0.4419(2) 0.6921(4) 0.2785(2) 0.039 Uiso 1 calc R .
C29 C 0.5550(2) 0.5882(4) 0.2811(2) 0.0274(8) Uani 1 d . .
H29A H 0.5485(2) 0.5478(4) 0.3261(2) 0.033 Uiso 1 calc R .
S1 S 0.29231(6) 0.53294(11) 0.43784(5) 0.0305(2) Uani 1 d . .
O1 O 0.2293(2) 0.6224(4) 0.4637(2) 0.0709(12) Uani 1 d . .
O2 O 0.2895(2) 0.5154(3) 0.36303(14) 0.0397(7) Uani 1 d . .
O3 O 0.3061(2) 0.4095(3) 0.4787(2) 0.0597(10) Uani 1 d . .
C30 C 0.3916(3) 0.6250(5) 0.4561(2) 0.0391(10) Uani 1 d . .
F1 F 0.4590(2) 0.5586(3) 0.43481(15) 0.0636(9) Uani 1 d . .
F2 F 0.4045(2) 0.6527(3) 0.52465(13) 0.0527(7) Uani 1 d . .
F3 F 0.3904(2) 0.7469(3) 0.4221(2) 0.0805(11) Uani 1 d . .

loop_
_atom_type_symbol
_atom_type_description
_atom_type_scat_dispersion_real
_atom_type_scat_dispersion_imag
_atom_type_scat_source
C C 0.0033 0.0016 'International Tables Vol C Tables 4.2.6.8 and 6.1.1.4'
H H 0.0000 0.0000 'International Tables Vol C Tables 4.2.6.8 and 6.1.1.4'
N N 0.0061 0.0033 'International Tables Vol C Tables 4.2.6.8 and 6.1.1.4'
O O 0.0106 0.0060 'International Tables Vol C Tables 4.2.6.8 and 6.1.1.4'
F F 0.0171 0.0103 'International Tables Vol C Tables 4.2.6.8 and 6.1.1.4'
S S 0.1246 0.1234 'International Tables Vol C Tables 4.2.6.8 and 6.1.1.4'
Pt Pt -1.7033 8.3905 'International Tables Vol C Tables 4.2.6.8 and 6.1.1.4'

loop_
_geom_angle_atom_site_label_1
_geom_angle_atom_site_label_2
_geom_angle_atom_site_label_3
_geom_angle
_geom_angle_site_symmetry_1
_geom_angle_site_symmetry_3
_geom_angle_publ_flag
C1 Pt N2 81.68(13) . . ?
C1 Pt N1 82.54(13) . . ?
N2 Pt N1 164.12(11) . . ?
C1 Pt N3 177.34(12) . . ?
N2 Pt N3 96.47(10) . . ?
N1 Pt N3 99.36(10) . . ?
C12 N1 C8 108.3(3) . . ?
C12 N1 C7 110.1(3) . . ?
C8 N1 C7 109.7(3) . . ?
C12 N1 Pt 113.2(2) . . ?
C8 N1 Pt 109.5(2) . . ?
C7 N1 Pt 106.0(2) . . ?
C14 N2 C18 108.7(3) . . ?
C14 N2 C13 109.4(3) . . ?
C18 N2 C13 109.4(3) . . ?
C14 N2 Pt 106.7(2) . . ?
C18 N2 Pt 114.5(2) . . ?
C13 N2 Pt 108.1(2) . . ?
C19 N3 C23 117.5(3) . . ?
C19 N3 Pt 121.4(2) . . ?
C23 N3 Pt 120.5(2) . . ?
C2 C1 C6 121.8(3) . . ?
C2 C1 Pt 119.8(2) . . ?
C6 C1 Pt 118.4(3) . . ?
C1 C2 C3 119.6(3) . . ?
C1 C2 C13 113.7(3) . . ?
C3 C2 C13 126.7(3) . . ?
C4 C3 C2 118.8(3) . . ?
C3 C4 C5 121.9(3) . . ?
C6 C5 C4 118.9(3) . . ?
C5 C6 C1 118.9(3) . . ?
C5 C6 C7 128.1(3) . . ?
C1 C6 C7 112.8(3) . . ?
C6 C7 N1 109.8(3) . . ?
N1 C8 C9 113.5(3) . . ?
C10 C9 C8 112.3(3) . . ?
C9 C10 C11 112.3(3) . . ?
C10 C11 C12 110.3(3) . . ?
N1 C12 C11 113.7(3) . . ?
C2 C13 N2 109.9(3) . . ?
N2 C14 C15 114.5(3) . . ?
C16 C15 C14 111.3(3) . . ?
C17 C16 C15 110.9(3) . . ?
C18 C17 C16 110.4(3) . . ?
N2 C18 C17 113.1(3) . . ?
N3 C19 C20 122.8(3) . . ?
C19 C20 C21 120.1(3) . . ?
C22 C21 C20 116.5(3) . . ?
C22 C21 C24 122.6(3) . . ?
C20 C21 C24 120.8(3) . . ?
C23 C22 C21 120.2(3) . . ?
N3 C23 C22 122.8(3) . . ?
C25 C24 C29 118.0(3) . . ?
C25 C24 C21 121.9(3) . . ?
C29 C24 C21 120.1(3) . . ?
C26 C25 C24 121.2(4) . . ?
C25 C26 C27 119.4(4) . . ?
C28 C27 C26 120.6(4) . . ?
C27 C28 C29 120.1(4) . . ?
C28 C29 C24 120.6(4) . . ?
O1 S1 O2 115.3(2) . . ?
O1 S1 O3 114.6(2) . . ?
O2 S1 O3 115.6(2) . . ?
O1 S1 C30 103.2(2) . . ?
O2 S1 C30 103.7(2) . . ?
O3 S1 C30 101.9(2) . . ?
F1 C30 F2 108.2(4) . . ?
F1 C30 F3 106.4(4) . . ?
F2 C30 F3 106.5(4) . . ?
F1 C30 S1 112.7(3) . . ?
F2 C30 S1 112.1(3) . . ?
F3 C30 S1 110.6(3) . . ?

loop_
_geom_bond_atom_site_label_1
_geom_bond_atom_site_label_2
_geom_bond_distance
_geom_bond_site_symmetry_2
_geom_bond_publ_flag
Pt C1 1.917(3) . ?
Pt N2 2.099(3) . ?
Pt N1 2.103(3) . ?
Pt N3 2.143(3) . ?
N1 C12 1.491(4) . ?
N1 C8 1.506(4) . ?
N1 C7 1.528(4) . ?
N2 C14 1.509(4) . ?
N2 C18 1.509(4) . ?
N2 C13 1.528(4) . ?
N3 C19 1.344(4) . ?
N3 C23 1.352(4) . ?
C1 C2 1.384(5) . ?
C1 C6 1.404(5) . ?
C2 C3 1.396(5) . ?
C2 C13 1.510(5) . ?
C3 C4 1.393(5) . ?
C4 C5 1.404(5) . ?
C5 C6 1.391(5) . ?
C6 C7 1.499(5) . ?
C8 C9 1.526(4) . ?
C9 C10 1.523(5) . ?
C10 C11 1.524(5) . ?
C11 C12 1.526(4) . ?
C14 C15 1.525(5) . ?
C15 C16 1.523(5) . ?
C16 C17 1.517(5) . ?
C17 C18 1.515(5) . ?
C19 C20 1.379(5) . ?
C20 C21 1.404(5) . ?
C21 C22 1.395(5) . ?
C21 C24 1.481(5) . ?
C22 C23 1.377(5) . ?
C24 C25 1.395(5) . ?
C24 C29 1.400(5) . ?
C25 C26 1.380(5) . ?
C26 C27 1.380(6) . ?
C27 C28 1.375(6) . ?
C28 C29 1.379(5) . ?
S1 O1 1.416(3) . ?
S1 O2 1.428(3) . ?
S1 O3 1.441(3) . ?
S1 C30 1.806(5) . ?
C30 F1 1.309(5) . ?
C30 F2 1.335(5) . ?
C30 F3 1.350(5) . ?

loop_
_geom_torsion_atom_site_label_1
_geom_torsion_atom_site_label_2
_geom_torsion_atom_site_label_3
_geom_torsion_atom_site_label_4
_geom_torsion
_geom_torsion_site_symmetry_1
_geom_torsion_site_symmetry_2
_geom_torsion_site_symmetry_3
_geom_torsion_site_symmetry_4
_geom_torsion_publ_flag
C1 Pt N1 C12 -144.8(2) . . . . ?
N2 Pt N1 C12 -138.0(4) . . . . ?
N3 Pt N1 C12 37.1(2) . . . . ?
C1 Pt N1 C8 94.3(2) . . . . ?
N2 Pt N1 C8 101.0(4) . . . . ?
N3 Pt N1 C8 -83.8(2) . . . . ?
C1 Pt N1 C7 -24.0(2) . . . . ?
N2 Pt N1 C7 -17.2(5) . . . . ?
N3 Pt N1 C7 157.9(2) . . . . ?
C1 Pt N2 C14 95.6(2) . . . . ?
N1 Pt N2 C14 88.8(4) . . . . ?
N3 Pt N2 C14 -86.4(2) . . . . ?
C1 Pt N2 C18 -144.1(2) . . . . ?
N1 Pt N2 C18 -150.9(3) . . . . ?
N3 Pt N2 C18 33.9(2) . . . . ?
C1 Pt N2 C13 -22.0(2) . . . . ?
N1 Pt N2 C13 -28.8(5) . . . . ?
N3 Pt N2 C13 156.1(2) . . . . ?
C1 Pt N3 C19 -45.2(27) . . . . ?
N2 Pt N3 C19 -91.2(2) . . . . ?
N1 Pt N3 C19 90.2(3) . . . . ?
C1 Pt N3 C23 125.2(26) . . . . ?
N2 Pt N3 C23 79.3(3) . . . . ?
N1 Pt N3 C23 -99.4(3) . . . . ?
N2 Pt C1 C2 13.1(3) . . . . ?
N1 Pt C1 C2 -168.8(3) . . . . ?
N3 Pt C1 C2 -33.1(27) . . . . ?
N2 Pt C1 C6 -168.6(3) . . . . ?
N1 Pt C1 C6 9.5(3) . . . . ?
N3 Pt C1 C6 145.2(25) . . . . ?
C6 C1 C2 C3 -0.9(5) . . . . ?
Pt C1 C2 C3 177.3(3) . . . . ?
C6 C1 C2 C13 -178.4(3) . . . . ?
Pt C1 C2 C13 -0.1(4) . . . . ?
C1 C2 C3 C4 -2.1(5) . . . . ?
C13 C2 C3 C4 174.9(3) . . . . ?
C2 C3 C4 C5 3.0(5) . . . . ?
C3 C4 C5 C6 -0.8(5) . . . . ?
C4 C5 C6 C1 -2.3(5) . . . . ?
C4 C5 C6 C7 173.5(3) . . . . ?
C2 C1 C6 C5 3.2(5) . . . . ?
Pt C1 C6 C5 -175.0(2) . . . . ?
C2 C1 C6 C7 -173.2(3) . . . . ?
Pt C1 C6 C7 8.5(4) . . . . ?
C5 C6 C7 N1 154.8(3) . . . . ?
C1 C6 C7 N1 -29.1(4) . . . . ?
C12 N1 C7 C6 156.9(3) . . . . ?
C8 N1 C7 C6 -84.0(3) . . . . ?
Pt N1 C7 C6 34.2(3) . . . . ?
C12 N1 C8 C9 55.6(4) . . . . ?
C7 N1 C8 C9 -64.6(3) . . . . ?
Pt N1 C8 C9 179.4(2) . . . . ?
N1 C8 C9 C10 -52.3(4) . . . . ?
C8 C9 C10 C11 49.0(4) . . . . ?
C9 C10 C11 C12 -50.5(4) . . . . ?
C8 N1 C12 C11 -58.5(4) . . . . ?
C7 N1 C12 C11 61.4(4) . . . . ?
Pt N1 C12 C11 179.9(2) . . . . ?
C10 C11 C12 N1 57.0(4) . . . . ?
C1 C2 C13 N2 -18.9(4) . . . . ?
C3 C2 C13 N2 163.9(3) . . . . ?
C14 N2 C13 C2 -88.7(3) . . . . ?
C18 N2 C13 C2 152.4(3) . . . . ?
Pt N2 C13 C2 27.2(3) . . . . ?
C18 N2 C14 C15 52.9(4) . . . . ?
C13 N2 C14 C15 -66.4(4) . . . . ?
Pt N2 C14 C15 176.8(2) . . . . ?
N2 C14 C15 C16 -52.6(4) . . . . ?
C14 C15 C16 C17 52.6(4) . . . . ?
C15 C16 C17 C18 -55.6(4) . . . . ?
C14 N2 C18 C17 -55.8(4) . . . . ?
C13 N2 C18 C17 63.6(4) . . . . ?
Pt N2 C18 C17 -174.9(2) . . . . ?
C16 C17 C18 N2 58.5(4) . . . . ?
C23 N3 C19 C20 -1.5(5) . . . . ?
Pt N3 C19 C20 169.2(3) . . . . ?
N3 C19 C20 C21 -1.0(5) . . . . ?
C19 C20 C21 C22 2.1(5) . . . . ?
C19 C20 C21 C24 -175.6(3) . . . . ?
C20 C21 C22 C23 -0.8(5) . . . . ?
C24 C21 C22 C23 176.9(3) . . . . ?
C19 N3 C23 C22 3.0(5) . . . . ?
Pt N3 C23 C22 -167.8(3) . . . . ?
C21 C22 C23 N3 -1.8(5) . . . . ?
C22 C21 C24 C25 140.3(4) . . . . ?
C20 C21 C24 C25 -42.1(5) . . . . ?
C22 C21 C24 C29 -41.1(5) . . . . ?
C20 C21 C24 C29 136.5(4) . . . . ?
C29 C24 C25 C26 -1.6(6) . . . . ?
C21 C24 C25 C26 177.0(3) . . . . ?
C24 C25 C26 C27 -1.3(6) . . . . ?
C25 C26 C27 C28 2.4(6) . . . . ?
C26 C27 C28 C29 -0.4(6) . . . . ?
C27 C28 C29 C24 -2.6(6) . . . . ?
C25 C24 C29 C28 3.6(5) . . . . ?
C21 C24 C29 C28 -175.1(3) . . . . ?
O1 S1 C30 F1 -179.2(3) . . . . ?
O2 S1 C30 F1 -58.6(3) . . . . ?
O3 S1 C30 F1 61.7(3) . . . . ?
O1 S1 C30 F2 58.4(4) . . . . ?
O2 S1 C30 F2 179.0(3) . . . . ?
O3 S1 C30 F2 -60.6(4) . . . . ?
O1 S1 C30 F3 -60.3(4) . . . . ?
O2 S1 C30 F3 60.3(4) . . . . ?
O3 S1 C30 F3 -179.3(3) . . . . ?
